data_7000330
loop_
_publ_author_name
'Adams, Christopher J.'
'Anderson, Kirsty M.'
'Connelly, Neil G.'
'Harding, David J.'
'Hayward, Owen D.'
'Orpen, A. Guy'
'Patr\'on, Elena'
'Rieger, Philip H.'

_publ_section_title
;
 The d3/d2 alkyne complexes [MX2(\h-RC&#xE002;CR)Tp&#x2032;]z (X =
 halide, z = 0 and 1+): final links in a d6--d2 redox family tree
;
_journal_issue 3
_journal_name_full 'Dalton Transactions'
_journal_page_first 530
_journal_page_last 543
_journal_paper_doi 10.1039/b813642d
_journal_year 2009
_chemical_formula_sum 'C29 H32 B F2 N6 W'
_chemical_formula_weight 697.27
_chemical_name_systematic
;
?
;
_space_group_IT_number 14
_symmetry_cell_setting monoclinic
_symmetry_space_group_name_Hall '-P 2ybc'
_symmetry_space_group_name_H-M 'P 1 21/c 1'
_atom_sites_solution_hydrogens geom
_atom_sites_solution_primary direct
_atom_sites_solution_secondary difmap
_audit_creation_method SHELXL-97
_cell_angle_alpha 90.00
_cell_angle_beta 113.989(11)
_cell_angle_gamma 90.00
_cell_formula_units_Z 4
_cell_length_a 9.6427(17)
_cell_length_b 32.628(7)
_cell_length_c 9.8228(17)
_cell_measurement_reflns_used 123
_cell_measurement_temperature 173(2)
_cell_volume 2823.5(10)
_computing_cell_refinement 'Bruker SMART'
_computing_data_collection 'Bruker SMART'
_computing_data_reduction 'Bruker SAINT'
_computing_molecular_graphics 'Bruker SHELXTL'
_computing_publication_material 'Bruker SHELXTL'
_computing_structure_refinement 'SHELXL-97 (Sheldrick, 1997)'
_computing_structure_solution 'SHELXS-97 (Sheldrick, 1990)'
_diffrn_ambient_temperature 173(2)
_diffrn_measured_fraction_theta_full 0.999
_diffrn_measured_fraction_theta_max 0.999
_diffrn_measurement_device_type 'CCD area detector'
_diffrn_measurement_method 'Omega scans with narrow frames'
_diffrn_radiation_monochromator graphite
_diffrn_radiation_source 'fine-focus sealed tube'
_diffrn_radiation_type MoK\a
_diffrn_radiation_wavelength 0.71073
_diffrn_reflns_av_R_equivalents 0.0562
_diffrn_reflns_av_sigmaI/netI 0.0483
_diffrn_reflns_limit_h_max 12
_diffrn_reflns_limit_h_min -12
_diffrn_reflns_limit_k_max 42
_diffrn_reflns_limit_k_min -42
_diffrn_reflns_limit_l_max 12
_diffrn_reflns_limit_l_min -12
_diffrn_reflns_number 29564
_diffrn_reflns_theta_full 27.50
_diffrn_reflns_theta_max 27.50
_diffrn_reflns_theta_min 1.25
_diffrn_standards_decay_% 0
_exptl_absorpt_coefficient_mu 4.134
_exptl_absorpt_correction_T_max 0.7455
_exptl_absorpt_correction_T_min 0.555
_exptl_absorpt_correction_type multi-scan
_exptl_absorpt_process_details 'SADABS (Sheldrick 1996)'
_exptl_crystal_colour Magenta
_exptl_crystal_density_diffrn 1.640
_exptl_crystal_density_meas ?
_exptl_crystal_density_method .
_exptl_crystal_description Prism
_exptl_crystal_F_000 1380
_exptl_crystal_size_max 0.2
_exptl_crystal_size_mid 0.1
_exptl_crystal_size_min 0.05
_refine_diff_density_max 0.662
_refine_diff_density_min -1.206
_refine_diff_density_rms 0.114
_refine_ls_extinction_method none
_refine_ls_goodness_of_fit_ref 1.034
_refine_ls_hydrogen_treatment constr
_refine_ls_matrix_type full
_refine_ls_number_parameters 358
_refine_ls_number_reflns 6494
_refine_ls_number_restraints 0
_refine_ls_restrained_S_all 1.034
_refine_ls_R_factor_all 0.0546
_refine_ls_R_factor_gt 0.0294
_refine_ls_shift/su_max 0.001
_refine_ls_shift/su_mean 0.000
_refine_ls_structure_factor_coef Fsqd
_refine_ls_weighting_details 'calc w=1/[\s^2^(Fo^2^)+(0.0250P)^2^+0.9972P] where P=(Fo^2^+2Fc^2^)/3'
_refine_ls_weighting_scheme calc
_refine_ls_wR_factor_gt 0.0567
_refine_ls_wR_factor_ref 0.0617
_reflns_number_gt 4725
_reflns_number_total 6494
_reflns_threshold_expression >2sigma(I)
_cod_data_source_file b813642d.txt
_cod_data_source_block 2
_cod_depositor_comments
;
The following automatic conversions were performed:
'_symmetry_cell_setting' value 'Monoclinic' changed to 'monoclinic'
according to '/home/saulius/struct/CIF-dictionaries/cif_core.dic'
dictionary named 'cif_core.dic' version 2.4.1 from
2010-06-29.

'_exptl_absorpt_correction_type' value 'Multi-scan' changed
to 'multi-scan' according to
'/home/saulius/struct/CIF-dictionaries/cif_core.dic' dictionary named
'cif_core.dic' version 2.4.1 from 2010-06-29.

Automatic conversion script
Id: cif_fix_enum 1527 2010-12-29 10:47:43Z saulius 
;
_cod_original_cell_volume 2823.6(9)
_cod_original_sg_symbol_H-M P2(1)/c
_cod_database_code 7000330

loop_
_symmetry_equiv_pos_as_xyz
'x, y, z'
'-x, y+1/2, -z+1/2'
'-x, -y, -z'
'x, -y-1/2, z-1/2'

loop_
_atom_site_label
_atom_site_type_symbol
_atom_site_fract_x
_atom_site_fract_y
_atom_site_fract_z
_atom_site_U_iso_or_equiv
_atom_site_adp_type
_atom_site_occupancy
_atom_site_symmetry_multiplicity
_atom_site_calc_flag
_atom_site_refinement_flags
_atom_site_disorder_assembly
_atom_site_disorder_group
W1 W -0.405019(17) 0.124971(5) -0.380783(17) 0.01906(5) Uani 1 1 d . . .
F1 F -0.2193(2) 0.09308(7) -0.3080(3) 0.0270(5) Uani 1 1 d . . .
F2 F -0.3250(3) 0.15847(7) -0.1966(2) 0.0266(5) Uani 1 1 d . . .
N1 N -0.4673(4) 0.08479(10) -0.2279(4) 0.0210(7) Uani 1 1 d . . .
N2 N -0.6129(4) 0.07022(10) -0.2738(4) 0.0216(7) Uani 1 1 d . . .
C1 C -0.2325(5) 0.08544(16) 0.0077(5) 0.0362(12) Uani 1 1 d . . .
H1A H -0.1730 0.0797 -0.0506 0.054 Uiso 1 1 calc R . .
H1B H -0.1938 0.0689 0.0990 0.054 Uiso 1 1 calc R . .
H1C H -0.2240 0.1146 0.0338 0.054 Uiso 1 1 calc R . .
C2 C -0.3951(5) 0.07494(13) -0.0823(5) 0.0249(9) Uani 1 1 d . . .
C3 C -0.4949(5) 0.05433(13) -0.0364(5) 0.0292(10) Uani 1 1 d . . .
H3A H -0.4730 0.0436 0.0601 0.035 Uiso 1 1 calc R . .
C4 C -0.6317(5) 0.05254(13) -0.1585(5) 0.0255(10) Uani 1 1 d . . .
C5 C -0.7805(5) 0.03598(15) -0.1683(5) 0.0355(11) Uani 1 1 d . . .
H5A H -0.8229 0.0174 -0.2537 0.053 Uiso 1 1 calc R . .
H5B H -0.8512 0.0587 -0.1811 0.053 Uiso 1 1 calc R . .
H5C H -0.7648 0.0211 -0.0766 0.053 Uiso 1 1 calc R . .
N3 N -0.5127(3) 0.07341(10) -0.5255(4) 0.0201(7) Uani 1 1 d . . .
N4 N -0.6541(4) 0.05970(10) -0.5407(4) 0.0218(7) Uani 1 1 d . . .
C6 C -0.3251(5) 0.05770(14) -0.6314(5) 0.0299(10) Uani 1 1 d . . .
H6A H -0.2462 0.0643 -0.5330 0.045 Uiso 1 1 calc R . .
H6B H -0.3356 0.0805 -0.7000 0.045 Uiso 1 1 calc R . .
H6C H -0.2968 0.0328 -0.6695 0.045 Uiso 1 1 calc R . .
C7 C -0.4733(5) 0.05097(13) -0.6185(4) 0.0240(9) Uani 1 1 d . . .
C8 C -0.5871(5) 0.02282(13) -0.6931(4) 0.0261(9) Uani 1 1 d . . .
H8A H -0.5873 0.0031 -0.7644 0.031 Uiso 1 1 calc R . .
C9 C -0.6999(5) 0.02918(12) -0.6429(5) 0.0246(9) Uani 1 1 d . . .
C10 C -0.8500(5) 0.00840(14) -0.6907(5) 0.0346(11) Uani 1 1 d . . .
H10A H -0.8679 0.0008 -0.6027 0.052 Uiso 1 1 calc R . .
H10B H -0.8506 -0.0163 -0.7477 0.052 Uiso 1 1 calc R . .
H10C H -0.9303 0.0270 -0.7533 0.052 Uiso 1 1 calc R . .
N5 N -0.6255(4) 0.14930(10) -0.4187(4) 0.0210(7) Uani 1 1 d . . .
N6 N -0.7485(3) 0.12351(11) -0.4607(3) 0.0222(7) Uani 1 1 d . . .
C11 C -0.5770(5) 0.22449(14) -0.3948(6) 0.0385(12) Uani 1 1 d . . .
H11A H -0.4782 0.2178 -0.3153 0.058 Uiso 1 1 calc R . .
H11B H -0.6228 0.2473 -0.3626 0.058 Uiso 1 1 calc R . .
H11C H -0.5632 0.2325 -0.4847 0.058 Uiso 1 1 calc R . .
C12 C -0.6784(5) 0.18799(13) -0.4277(5) 0.0248(9) Uani 1 1 d . . .
C13 C -0.8347(5) 0.18690(14) -0.4766(5) 0.0281(10) Uani 1 1 d . . .
H13A H -0.9007 0.2098 -0.4941 0.034 Uiso 1 1 calc R . .
C14 C -0.8757(4) 0.14625(13) -0.4948(5) 0.0245(9) Uani 1 1 d . . .
C15 C -1.0300(5) 0.12735(16) -0.5447(5) 0.0363(11) Uani 1 1 d . . .
H15A H -1.0400 0.1053 -0.6157 0.054 Uiso 1 1 calc R . .
H15B H -1.1075 0.1483 -0.5929 0.054 Uiso 1 1 calc R . .
H15C H -1.0434 0.1162 -0.4583 0.054 Uiso 1 1 calc R . .
B1 B -0.7250(6) 0.07713(15) -0.4376(6) 0.0259(11) Uani 1 1 d . . .
H1 H -0.8239 0.0633 -0.4576 0.031 Uiso 1 1 calc R . .
C16 C -0.4307(4) 0.15221(12) -0.5776(5) 0.0219(9) Uani 1 1 d . . .
C17 C -0.3213(4) 0.17054(13) -0.4653(4) 0.0216(9) Uani 1 1 d . . .
C18 C -0.2126(5) 0.20451(13) -0.4200(5) 0.0232(9) Uani 1 1 d . . .
C19 C -0.0828(4) 0.20214(13) -0.2872(5) 0.0255(9) Uani 1 1 d . . .
H19A H -0.0650 0.1784 -0.2266 0.031 Uiso 1 1 calc R . .
C20 C 0.0198(5) 0.23401(14) -0.2432(5) 0.0288(11) Uani 1 1 d . . .
H20A H 0.1094 0.2317 -0.1542 0.035 Uiso 1 1 calc R . .
C21 C -0.0065(5) 0.26914(13) -0.3272(5) 0.0311(10) Uani 1 1 d . . .
H21A H 0.0646 0.2910 -0.2956 0.037 Uiso 1 1 calc R . .
C22 C -0.1370(5) 0.27278(14) -0.4584(5) 0.0333(11) Uani 1 1 d . . .
H22A H -0.1569 0.2974 -0.5149 0.040 Uiso 1 1 calc R . .
C23 C -0.2376(5) 0.24021(14) -0.5059(5) 0.0287(10) Uani 1 1 d . . .
H23A H -0.3243 0.2421 -0.5977 0.034 Uiso 1 1 calc R . .
C24 C -0.5157(5) 0.15322(13) -0.7393(4) 0.0231(9) Uani 1 1 d . . .
C25 C -0.4496(5) 0.16723(13) -0.8331(5) 0.0288(10) Uani 1 1 d . . .
H25A H -0.3484 0.1773 -0.7914 0.035 Uiso 1 1 calc R . .
C26 C -0.5299(6) 0.16671(14) -0.9867(5) 0.0358(11) Uani 1 1 d . . .
H26A H -0.4823 0.1752 -1.0499 0.043 Uiso 1 1 calc R . .
C27 C -0.6775(6) 0.15395(16) -1.0467(5) 0.0400(12) Uani 1 1 d . . .
H27A H -0.7334 0.1544 -1.1517 0.048 Uiso 1 1 calc R . .
C28 C -0.7467(5) 0.14026(15) -0.9556(5) 0.0374(12) Uani 1 1 d . . .
H28A H -0.8497 0.1317 -0.9981 0.045 Uiso 1 1 calc R . .
C29 C -0.6653(5) 0.13924(13) -0.8035(5) 0.0299(10) Uani 1 1 d . . .
H29B H -0.7116 0.1289 -0.7416 0.036 Uiso 1 1 calc R . .

loop_
_atom_site_aniso_label
_atom_site_aniso_U_11
_atom_site_aniso_U_22
_atom_site_aniso_U_33
_atom_site_aniso_U_23
_atom_site_aniso_U_13
_atom_site_aniso_U_12
W1 0.01928(8) 0.02085(8) 0.01674(8) -0.00105(8) 0.00702(6) -0.00305(8)
F1 0.0233(12) 0.0302(14) 0.0257(13) 0.0025(11) 0.0081(11) 0.0009(10)
F2 0.0314(13) 0.0279(14) 0.0203(12) -0.0053(10) 0.0103(11) -0.0087(11)
N1 0.0220(17) 0.022(2) 0.0180(17) -0.0006(14) 0.0072(14) -0.0034(15)
N2 0.0240(18) 0.0199(19) 0.0221(19) -0.0006(15) 0.0105(15) -0.0024(14)
C1 0.033(3) 0.045(3) 0.024(2) 0.005(2) 0.004(2) -0.006(2)
C2 0.030(2) 0.021(2) 0.021(2) 0.0001(18) 0.0084(19) 0.0001(18)
C3 0.040(3) 0.025(2) 0.023(2) 0.0059(19) 0.013(2) -0.001(2)
C4 0.034(2) 0.023(2) 0.024(2) -0.0012(17) 0.016(2) -0.0037(18)
C5 0.039(3) 0.035(3) 0.042(3) 0.002(2) 0.026(2) -0.007(2)
N3 0.0185(17) 0.0196(18) 0.0213(18) -0.0046(14) 0.0072(15) -0.0036(14)
N4 0.0201(17) 0.0213(19) 0.0225(19) -0.0004(15) 0.0073(15) -0.0019(14)
C6 0.030(2) 0.035(3) 0.027(2) -0.005(2) 0.015(2) 0.001(2)
C7 0.027(2) 0.024(2) 0.017(2) 0.0040(17) 0.0046(18) 0.0058(18)
C8 0.032(2) 0.024(2) 0.018(2) -0.0032(18) 0.0071(19) 0.0011(19)
C9 0.027(2) 0.019(2) 0.022(2) -0.0024(18) 0.0031(18) -0.0035(18)
C10 0.031(3) 0.029(3) 0.036(3) -0.007(2) 0.007(2) -0.011(2)
N5 0.0181(17) 0.0217(19) 0.0211(18) -0.0001(15) 0.0058(15) -0.0013(14)
N6 0.0215(16) 0.0250(18) 0.0215(17) 0.0013(17) 0.0101(14) -0.0003(16)
C11 0.039(3) 0.025(3) 0.056(3) -0.002(2) 0.024(3) 0.000(2)
C12 0.028(2) 0.023(2) 0.026(2) 0.0038(19) 0.014(2) 0.0034(19)
C13 0.030(2) 0.029(3) 0.027(2) 0.0055(19) 0.013(2) 0.0087(19)
C14 0.020(2) 0.031(2) 0.023(2) 0.0048(19) 0.0086(18) 0.0035(18)
C15 0.023(2) 0.042(3) 0.043(3) -0.003(3) 0.013(2) 0.002(2)
B1 0.024(3) 0.024(3) 0.033(3) -0.006(2) 0.015(2) -0.003(2)
C16 0.020(2) 0.022(2) 0.028(2) 0.0012(18) 0.0143(18) 0.0016(17)
C17 0.018(2) 0.027(2) 0.021(2) 0.0002(18) 0.0085(17) 0.0014(17)
C18 0.024(2) 0.022(2) 0.025(2) -0.0002(18) 0.0118(18) -0.0028(17)
C19 0.024(2) 0.028(2) 0.023(2) 0.0013(18) 0.0083(19) -0.0004(18)
C20 0.023(2) 0.035(3) 0.024(3) -0.0079(19) 0.0047(19) -0.0085(19)
C21 0.037(3) 0.024(3) 0.033(3) -0.008(2) 0.016(2) -0.010(2)
C22 0.043(3) 0.024(3) 0.035(3) 0.009(2) 0.019(2) -0.005(2)
C23 0.029(2) 0.032(3) 0.024(2) 0.0063(19) 0.009(2) -0.0003(19)
C24 0.027(2) 0.023(2) 0.018(2) 0.0005(17) 0.0083(19) 0.0031(17)
C25 0.036(3) 0.027(3) 0.027(2) 0.0044(19) 0.016(2) 0.004(2)
C26 0.050(3) 0.037(3) 0.027(3) 0.005(2) 0.022(2) 0.007(2)
C27 0.052(3) 0.044(3) 0.013(2) 0.004(2) 0.002(2) 0.011(3)
C28 0.030(2) 0.042(3) 0.027(3) 0.000(2) -0.002(2) -0.004(2)
C29 0.030(2) 0.030(3) 0.027(2) 0.0038(19) 0.010(2) -0.0051(19)

loop_
_atom_type_symbol
_atom_type_description
_atom_type_scat_dispersion_real
_atom_type_scat_dispersion_imag
_atom_type_scat_source
C C 0.0033 0.0016 'International Tables Vol C Tables 4.2.6.8 and 6.1.1.4'
H H 0.0000 0.0000 'International Tables Vol C Tables 4.2.6.8 and 6.1.1.4'
B B 0.0013 0.0007 'International Tables Vol C Tables 4.2.6.8 and 6.1.1.4'
N N 0.0061 0.0033 'International Tables Vol C Tables 4.2.6.8 and 6.1.1.4'
F F 0.0171 0.0103 'International Tables Vol C Tables 4.2.6.8 and 6.1.1.4'
W W -0.8490 6.8722 'International Tables Vol C Tables 4.2.6.8 and 6.1.1.4'

loop_
_geom_angle_atom_site_label_1
_geom_angle_atom_site_label_2
_geom_angle_atom_site_label_3
_geom_angle
_geom_angle_site_symmetry_1
_geom_angle_site_symmetry_3
_geom_angle_publ_flag
F1 W1 F2 90.05(10) . . ?
F1 W1 C17 94.75(13) . . ?
F2 W1 C17 84.10(13) . . ?
F1 W1 C16 108.65(12) . . ?
F2 W1 C16 118.34(14) . . ?
C17 W1 C16 37.78(15) . . ?
F1 W1 N5 163.68(11) . . ?
F2 W1 N5 86.86(11) . . ?
C17 W1 N5 100.85(14) . . ?
C16 W1 N5 86.84(13) . . ?
F1 W1 N3 87.13(11) . . ?
F2 W1 N3 158.21(11) . . ?
C17 W1 N3 117.66(14) . . ?
C16 W1 N3 82.91(14) . . ?
N5 W1 N3 89.81(12) . . ?
F1 W1 N1 84.18(11) . . ?
F2 W1 N1 79.79(11) . . ?
C17 W1 N1 163.85(14) . . ?
C16 W1 N1 156.81(14) . . ?
N5 W1 N1 79.50(12) . . ?
N3 W1 N1 78.43(12) . . ?
C2 N1 N2 106.5(3) . . ?
C2 N1 W1 133.0(3) . . ?
N2 N1 W1 119.8(2) . . ?
C4 N2 N1 110.0(3) . . ?
C4 N2 B1 131.3(3) . . ?
N1 N2 B1 118.7(3) . . ?
N1 C2 C3 109.3(4) . . ?
N1 C2 C1 122.5(4) . . ?
C3 C2 C1 128.1(4) . . ?
C4 C3 C2 106.4(4) . . ?
N2 C4 C3 107.8(4) . . ?
N2 C4 C5 123.6(4) . . ?
C3 C4 C5 128.6(4) . . ?
C7 N3 N4 106.8(3) . . ?
C7 N3 W1 132.5(3) . . ?
N4 N3 W1 120.6(2) . . ?
C9 N4 N3 109.1(3) . . ?
C9 N4 B1 131.3(3) . . ?
N3 N4 B1 119.3(3) . . ?
N3 C7 C8 109.8(4) . . ?
N3 C7 C6 121.4(4) . . ?
C8 C7 C6 128.8(4) . . ?
C9 C8 C7 106.3(4) . . ?
N4 C9 C8 108.0(4) . . ?
N4 C9 C10 123.4(4) . . ?
C8 C9 C10 128.6(4) . . ?
C12 N5 N6 107.2(3) . . ?
C12 N5 W1 132.5(3) . . ?
N6 N5 W1 119.8(2) . . ?
C14 N6 N5 108.9(4) . . ?
C14 N6 B1 129.9(3) . . ?
N5 N6 B1 120.2(3) . . ?
N5 C12 C13 109.1(4) . . ?
N5 C12 C11 122.4(4) . . ?
C13 C12 C11 128.4(4) . . ?
C14 C13 C12 106.6(4) . . ?
N6 C14 C13 108.2(4) . . ?
N6 C14 C15 122.4(4) . . ?
C13 C14 C15 129.4(4) . . ?
N6 B1 N4 110.1(4) . . ?
N6 B1 N2 107.2(3) . . ?
N4 B1 N2 108.7(3) . . ?
C17 C16 C24 143.4(4) . . ?
C17 C16 W1 70.1(2) . . ?
C24 C16 W1 146.5(3) . . ?
C16 C17 C18 145.8(4) . . ?
C16 C17 W1 72.1(3) . . ?
C18 C17 W1 141.8(3) . . ?
C19 C18 C23 118.6(4) . . ?
C19 C18 C17 120.1(4) . . ?
C23 C18 C17 121.3(4) . . ?
C20 C19 C18 120.5(4) . . ?
C21 C20 C19 120.5(4) . . ?
C20 C21 C22 120.2(4) . . ?
C23 C22 C21 119.4(4) . . ?
C22 C23 C18 120.6(4) . . ?
C25 C24 C29 118.4(4) . . ?
C25 C24 C16 121.4(4) . . ?
C29 C24 C16 120.2(4) . . ?
C26 C25 C24 120.8(4) . . ?
C27 C26 C25 119.7(4) . . ?
C26 C27 C28 120.6(4) . . ?
C29 C28 C27 119.7(4) . . ?
C28 C29 C24 120.7(4) . . ?

loop_
_geom_bond_atom_site_label_1
_geom_bond_atom_site_label_2
_geom_bond_distance
_geom_bond_site_symmetry_2
_geom_bond_publ_flag
W1 F1 1.939(2) . ?
W1 F2 1.982(2) . ?
W1 C17 2.024(4) . ?
W1 C16 2.049(4) . ?
W1 N5 2.155(3) . ?
W1 N3 2.175(3) . ?
W1 N1 2.252(3) . ?
N1 C2 1.351(5) . ?
N1 N2 1.373(4) . ?
N2 C4 1.347(5) . ?
N2 B1 1.547(6) . ?
C1 C2 1.493(6) . ?
C2 C3 1.391(6) . ?
C3 C4 1.377(6) . ?
C4 C5 1.499(5) . ?
N3 C7 1.340(5) . ?
N3 N4 1.384(4) . ?
N4 C9 1.354(5) . ?
N4 B1 1.543(6) . ?
C6 C7 1.501(5) . ?
C7 C8 1.389(6) . ?
C8 C9 1.379(6) . ?
C9 C10 1.491(5) . ?
N5 C12 1.351(5) . ?
N5 N6 1.374(4) . ?
N6 C14 1.354(5) . ?
N6 B1 1.533(6) . ?
C11 C12 1.491(6) . ?
C12 C13 1.383(6) . ?
C13 C14 1.375(6) . ?
C14 C15 1.497(6) . ?
C16 C17 1.319(5) . ?
C16 C24 1.462(5) . ?
C17 C18 1.465(5) . ?
C18 C19 1.395(6) . ?
C18 C23 1.401(6) . ?
C19 C20 1.378(6) . ?
C20 C21 1.374(6) . ?
C21 C22 1.393(6) . ?
C22 C23 1.386(6) . ?
C24 C25 1.393(5) . ?
C24 C29 1.396(6) . ?
C25 C26 1.389(6) . ?
C26 C27 1.365(7) . ?
C27 C28 1.390(7) . ?
C28 C29 1.377(6) . ?
